data_4074222
loop_
_publ_author_name
'Canovese, Luciano'
'Visentin, Fabiano'
'Chessa, Gavino'
'Uguagliati, Paolo'
'Levi, Carlo'
'Dolmella, Alessandro'
'Bandoli, Giuliano'

_publ_section_title
;
 Role of the Ligand and of the Size and Flexibility of the
 Palladium&#x2212;Ancillary Ligand Cycle on the Reactivity of Substituted
 Alkynes toward Palladium(0) Complexes Bearing Potentially Terdentate
 Nitrogen&#x2212;Sulfur&#x2212;Nitrogen or
 Nitrogen&#x2212;Nitrogen&#x2212;Nitrogen Ligands:&#x00A0; Kinetic and
 Structural Study
;
_journal_issue 22
_journal_name_full Organometallics
_journal_page_first 5355
_journal_paper_doi 10.1021/om0604728
_journal_volume 25
_journal_year 2006
_chemical_formula_sum 'C32 H25 N3 O4 Pd S'
_chemical_formula_weight 654.01
_chemical_name_systematic
; 
 ? 
;
_space_group_IT_number 2
_symmetry_cell_setting triclinic
_symmetry_space_group_name_Hall '-P 1'
_symmetry_space_group_name_H-M 'P -1'
_atom_sites_solution_hydrogens geom
_atom_sites_solution_primary direct
_atom_sites_solution_secondary difmap
_audit_creation_method SHELXL-97
_cell_angle_alpha 91.17(3)
_cell_angle_beta 103.84(3)
_cell_angle_gamma 94.12(3)
_cell_formula_units_Z 2
_cell_length_a 9.291(2)
_cell_length_b 11.288(2)
_cell_length_c 13.748(3)
_cell_measurement_temperature 293(2)
_cell_volume 1395.3(5)
_computing_cell_refinement 'CrysAlis ver. 1.169.9 (Oxford Diffraction, 2002)'
_computing_data_collection 'CrysAlis ver. 1.169.9 (Oxford Diffraction, 2002)'
_computing_data_reduction 'X-RED ver. 1.22 (STOE & Cie GmbH, Darmstadt, 2001)'
_computing_molecular_graphics 'SHELXTL NT ver. 5.10 (Sheldrick, 1999)'
_computing_publication_material 'SHELXTL NT ver. 5.10 (Sheldrick, 1999)'
_computing_structure_refinement 'SHELXL-97 (Sheldrick, 1997)'
_computing_structure_solution 'SHELXTL NT ver. 5.10 (Sheldrick, 1999)'
_diffrn_ambient_temperature 293(2)
_diffrn_measured_fraction_theta_full 0.776
_diffrn_measured_fraction_theta_max 0.776
_diffrn_measurement_device_type 'STADI4 CCD'
_diffrn_measurement_method omega
_diffrn_radiation_monochromator graphite
_diffrn_radiation_source 'fine-focus sealed tube'
_diffrn_radiation_type MoK\a
_diffrn_radiation_wavelength 0.71073
_diffrn_reflns_av_R_equivalents 0.0000
_diffrn_reflns_av_sigmaI/netI 0.0653
_diffrn_reflns_limit_h_max 8
_diffrn_reflns_limit_h_min -12
_diffrn_reflns_limit_k_max 14
_diffrn_reflns_limit_k_min -14
_diffrn_reflns_limit_l_max 19
_diffrn_reflns_limit_l_min 0
_diffrn_reflns_number 6001
_diffrn_reflns_theta_full 29.45
_diffrn_reflns_theta_max 29.45
_diffrn_reflns_theta_min 3.61
_exptl_absorpt_coefficient_mu 0.783
_exptl_absorpt_correction_T_max 0.754
_exptl_absorpt_correction_T_min 0.668
_exptl_absorpt_correction_type 'psi-scan method'
_exptl_crystal_colour 'dark red'
_exptl_crystal_density_diffrn 1.557
_exptl_crystal_density_method 'not measured'
_exptl_crystal_description parallelepipeds
_exptl_crystal_F_000 664
_exptl_crystal_size_max 0.20
_exptl_crystal_size_mid 0.15
_exptl_crystal_size_min 0.10
_refine_diff_density_max 0.958
_refine_diff_density_min -1.214
_refine_diff_density_rms 0.140
_refine_ls_extinction_coef 0.000(3)
_refine_ls_extinction_expression Fc^*^=kFc[1+0.001xFc^2^\l^3^/sin(2\q)]^-1/4^
_refine_ls_extinction_method SHELXL
_refine_ls_goodness_of_fit_ref 0.929
_refine_ls_hydrogen_treatment 'riding model'
_refine_ls_matrix_type full
_refine_ls_number_parameters 371
_refine_ls_number_reflns 6001
_refine_ls_number_restraints 0
_refine_ls_restrained_S_all 0.929
_refine_ls_R_factor_all 0.1089
_refine_ls_R_factor_gt 0.0691
_refine_ls_shift/su_max 0.019
_refine_ls_shift/su_mean 0.003
_refine_ls_structure_factor_coef Fsqd
_refine_ls_weighting_details 'calc w=1/[\s^2^(Fo^2^)+(0.1833P)^2^+0.0000P] where P=(Fo^2^+2Fc^2^)/3'
_refine_ls_weighting_scheme calc
_refine_ls_wR_factor_gt 0.1945
_refine_ls_wR_factor_ref 0.2397
_reflns_number_gt 2963
_reflns_number_total 6001
_reflns_threshold_expression >2sigma(I)
_cod_data_source_file om0604728si20060529_095245.cif
_cod_data_source_block nafto
_cod_original_sg_symbol_H-M 'P-1 (No.2)'
_cod_database_code 4074222

loop_
_symmetry_equiv_pos_as_xyz
'x, y, z'
'-x, -y, -z'

loop_
_atom_site_label
_atom_site_type_symbol
_atom_site_fract_x
_atom_site_fract_y
_atom_site_fract_z
_atom_site_U_iso_or_equiv
_atom_site_adp_type
_atom_site_occupancy
_atom_site_symmetry_multiplicity
_atom_site_calc_flag
Pd Pd 0.87836(7) 0.78853(5) 0.67639(4) 0.0649(3) Uani 1 1 d
S S 1.0989(2) 1.02282(19) 0.82707(14) 0.0627(5) Uani 1 1 d
O1 O 1.0765(6) 0.9525(5) 0.9063(4) 0.0724(15) Uani 1 1 d
O2 O 1.2009(6) 0.9906(6) 0.7716(5) 0.0803(17) Uani 1 1 d
O3 O 0.9899(8) 0.6982(6) 0.4628(5) 0.093(2) Uani 1 1 d
O4 O 0.8592(16) 0.5078(9) 0.7889(8) 0.170(5) Uani 1 1 d
N1 N 0.7337(7) 0.8364(6) 0.7722(4) 0.0598(15) Uani 1 1 d
N2 N 0.9356(7) 1.0249(6) 0.7454(4) 0.0567(14) Uani 1 1 d
N3 N 0.7830(6) 0.9100(6) 0.5604(4) 0.0578(14) Uani 1 1 d
C1 C 0.6437(10) 0.7448(9) 0.7904(7) 0.076(2) Uani 1 1 d
C2 C 0.5290(11) 0.7612(10) 0.8370(7) 0.082(3) Uani 1 1 d
C3 C 0.5034(9) 0.8740(10) 0.8651(6) 0.075(2) Uani 1 1 d
C4 C 0.5721(12) 1.0895(10) 0.8725(7) 0.086(3) Uani 1 1 d
C5 C 0.6638(11) 1.1817(11) 0.8521(8) 0.086(3) Uani 1 1 d
C6 C 0.7839(9) 1.1584(8) 0.8105(6) 0.069(2) Uani 1 1 d
C7 C 0.8103(8) 1.0459(7) 0.7866(5) 0.0552(16) Uani 1 1 d
C8 C 0.5969(9) 0.9700(8) 0.8471(5) 0.066(2) Uani 1 1 d
C9 C 0.7156(8) 0.9484(7) 0.8024(5) 0.0577(18) Uani 1 1 d
C10 C 0.9377(10) 1.0812(7) 0.6492(6) 0.068(2) Uani 1 1 d
C11 C 0.8137(8) 1.0280(7) 0.5660(5) 0.0556(16) Uani 1 1 d
C12 C 0.7390(9) 1.0982(8) 0.4929(6) 0.068(2) Uani 1 1 d
C13 C 0.6316(10) 1.0489(9) 0.4138(6) 0.077(2) Uani 1 1 d
C14 C 0.6035(10) 0.9251(8) 0.4058(6) 0.072(2) Uani 1 1 d
C15 C 0.6834(9) 0.8596(7) 0.4796(6) 0.0638(19) Uani 1 1 d
C16 C 1.1518(8) 1.1700(8) 0.8736(6) 0.0618(19) Uani 1 1 d
C17 C 1.1135(9) 1.2072(8) 0.9602(5) 0.069(2) Uani 1 1 d
C18 C 1.1459(9) 1.3226(9) 0.9945(6) 0.072(2) Uani 1 1 d
C19 C 1.2171(11) 1.4041(9) 0.9429(7) 0.081(2) Uani 1 1 d
C20 C 1.2585(12) 1.3641(9) 0.8599(7) 0.088(3) Uani 1 1 d
C21 C 1.2251(11) 1.2474(9) 0.8208(6) 0.081(3) Uani 1 1 d
C22 C 1.2600(15) 1.5333(10) 0.9842(9) 0.112(4) Uani 1 1 d
C23 C 1.0439(11) 0.6942(9) 0.6365(8) 0.085(3) Uani 1 1 d
C24 C 0.9608(10) 0.6551(8) 0.5370(7) 0.072(2) Uani 1 1 d
C25 C 0.7555(11) 0.5258(10) 0.4321(9) 0.097(3) Uani 1 1 d
C26 C 0.6461(16) 0.4381(12) 0.4162(15) 0.131(6) Uani 1 1 d
C27 C 0.6076(17) 0.3873(10) 0.493(2) 0.137(7) Uani 1 1 d
C28 C 0.6889(16) 0.4187(11) 0.5966(15) 0.124(5) Uani 1 1 d
C29 C 0.8380(9) 0.5634(7) 0.5259(7) 0.066(2) Uani 1 1 d
C30 C 0.8005(13) 0.5103(8) 0.6093(9) 0.088(3) Uani 1 1 d
C31 C 0.8938(17) 0.5558(11) 0.7145(10) 0.113(5) Uani 1 1 d
C32 C 1.0074(15) 0.6469(11) 0.7242(8) 0.102(4) Uani 1 1 d

loop_
_atom_site_aniso_label
_atom_site_aniso_U_11
_atom_site_aniso_U_22
_atom_site_aniso_U_33
_atom_site_aniso_U_23
_atom_site_aniso_U_13
_atom_site_aniso_U_12
Pd 0.0665(5) 0.0725(5) 0.0577(4) -0.0007(3) 0.0168(3) 0.0148(3)
S 0.0474(11) 0.0825(13) 0.0566(10) 0.0010(9) 0.0091(8) 0.0073(9)
O1 0.073(4) 0.076(4) 0.064(3) 0.015(3) 0.008(3) 0.003(3)
O2 0.054(3) 0.111(5) 0.079(4) -0.007(3) 0.021(3) 0.016(3)
O3 0.113(5) 0.099(5) 0.078(4) 0.005(4) 0.047(4) -0.001(4)
O4 0.294(15) 0.142(8) 0.129(7) 0.072(6) 0.128(9) 0.102(9)
N1 0.048(4) 0.079(4) 0.051(3) -0.003(3) 0.007(3) 0.010(3)
N2 0.046(4) 0.077(4) 0.047(3) -0.003(3) 0.013(3) 0.001(3)
N3 0.047(3) 0.074(4) 0.050(3) -0.004(3) 0.009(2) 0.000(3)
C1 0.072(6) 0.090(6) 0.067(5) 0.009(4) 0.025(4) -0.008(5)
C2 0.077(6) 0.100(7) 0.078(6) 0.010(5) 0.035(5) 0.001(5)
C3 0.053(5) 0.113(7) 0.061(5) 0.013(5) 0.016(4) 0.010(5)
C4 0.074(6) 0.107(7) 0.069(5) -0.027(5) 0.002(4) 0.018(6)
C5 0.061(6) 0.115(8) 0.078(6) -0.031(5) 0.004(4) 0.021(6)
C6 0.059(5) 0.077(5) 0.064(4) -0.018(4) 0.003(4) 0.009(4)
C7 0.043(4) 0.065(4) 0.053(4) -0.004(3) 0.004(3) 0.006(3)
C8 0.049(4) 0.099(6) 0.047(4) -0.014(4) 0.007(3) 0.015(4)
C9 0.050(4) 0.081(5) 0.039(3) -0.003(3) 0.004(3) 0.012(4)
C10 0.076(6) 0.067(5) 0.055(4) 0.003(4) 0.010(4) -0.012(4)
C11 0.052(4) 0.061(4) 0.053(4) -0.006(3) 0.014(3) -0.004(3)
C12 0.060(5) 0.076(5) 0.065(5) 0.004(4) 0.012(4) 0.004(4)
C13 0.063(5) 0.104(7) 0.062(5) 0.010(5) 0.006(4) 0.013(5)
C14 0.068(5) 0.084(6) 0.060(4) 0.002(4) 0.013(4) -0.001(4)
C15 0.065(5) 0.071(5) 0.051(4) -0.009(3) 0.012(3) -0.008(4)
C16 0.043(4) 0.083(5) 0.054(4) 0.000(4) 0.005(3) -0.004(4)
C17 0.062(5) 0.097(6) 0.042(4) -0.004(4) 0.000(3) 0.003(4)
C18 0.061(5) 0.093(6) 0.055(4) -0.005(4) 0.000(4) 0.006(4)
C19 0.084(7) 0.087(6) 0.060(5) -0.002(4) 0.001(4) -0.009(5)
C20 0.100(8) 0.089(7) 0.070(6) 0.000(5) 0.019(5) -0.020(5)
C21 0.074(6) 0.106(7) 0.058(5) -0.002(5) 0.015(4) -0.018(5)
C22 0.144(11) 0.079(7) 0.099(8) -0.011(6) 0.010(7) -0.012(7)
C23 0.072(6) 0.109(7) 0.081(6) 0.005(5) 0.024(5) 0.040(5)
C24 0.074(6) 0.077(5) 0.072(5) 0.011(4) 0.028(4) 0.012(4)
C25 0.066(6) 0.102(8) 0.124(9) -0.028(7) 0.027(6) 0.013(5)
C26 0.091(9) 0.085(8) 0.218(18) -0.043(10) 0.049(10) 0.000(7)
C27 0.091(10) 0.061(6) 0.27(2) -0.019(10) 0.070(13) -0.011(6)
C28 0.096(9) 0.079(7) 0.226(18) 0.021(9) 0.090(11) 0.014(7)
C29 0.061(5) 0.060(4) 0.082(5) 0.004(4) 0.024(4) 0.015(4)
C30 0.108(8) 0.064(5) 0.117(8) 0.019(5) 0.070(7) 0.030(5)
C31 0.161(12) 0.092(7) 0.127(10) 0.061(7) 0.090(9) 0.083(8)
C32 0.141(10) 0.104(8) 0.074(6) 0.012(6) 0.037(6) 0.061(8)

loop_
_atom_type_symbol
_atom_type_description
_atom_type_scat_dispersion_real
_atom_type_scat_dispersion_imag
_atom_type_scat_source
C C 0.0033 0.0016 'International Tables Vol C Tables 4.2.6.8 and 6.1.1.4'
H H 0.0000 0.0000 'International Tables Vol C Tables 4.2.6.8 and 6.1.1.4'
N N 0.0061 0.0033 'International Tables Vol C Tables 4.2.6.8 and 6.1.1.4'
O O 0.0106 0.0060 'International Tables Vol C Tables 4.2.6.8 and 6.1.1.4'
S S 0.1246 0.1234 'International Tables Vol C Tables 4.2.6.8 and 6.1.1.4'
Pd Pd -0.9988 1.0072 'International Tables Vol C Tables 4.2.6.8 and 6.1.1.4'

loop_
_geom_angle_atom_site_label_1
_geom_angle_atom_site_label_2
_geom_angle_atom_site_label_3
_geom_angle
C32 Pd C23 39.9(4)
C32 Pd N1 115.2(4)
C23 Pd N1 155.0(3)
C32 Pd N3 150.8(3)
C23 Pd N3 111.9(3)
N1 Pd N3 93.1(2)
O1 S O2 119.6(4)
O1 S N2 107.2(3)
O2 S N2 106.4(3)
O1 S C16 108.7(4)
O2 S C16 107.6(4)
N2 S C16 106.7(4)
C1 N1 C9 119.6(7)
C1 N1 Pd 114.1(6)
C9 N1 Pd 125.8(5)
C7 N2 C10 116.1(6)
C7 N2 S 116.4(4)
C10 N2 S 116.0(5)
C11 N3 C15 119.2(7)
C11 N3 Pd 124.9(5)
C15 N3 Pd 115.9(5)
N1 C1 C2 122.2(9)
C1 C2 C3 120.0(9)
C2 C3 C8 118.4(8)
C5 C4 C8 119.1(9)
C4 C5 C6 120.2(9)
C7 C6 C5 121.7(9)
C6 C7 C9 120.3(7)
C6 C7 N2 120.3(7)
C9 C7 N2 119.4(6)
C3 C8 C9 119.5(8)
C3 C8 C4 120.5(8)
C9 C8 C4 120.0(9)
N1 C9 C8 120.2(7)
N1 C9 C7 121.0(7)
C8 C9 C7 118.7(7)
N2 C10 C11 111.2(6)
N3 C11 C12 120.6(7)
N3 C11 C10 118.7(7)
C12 C11 C10 120.6(7)
C11 C12 C13 120.7(8)
C12 C13 C14 118.8(8)
C15 C14 C13 117.9(8)
N3 C15 C14 122.6(8)
C21 C16 C17 121.5(8)
C21 C16 S 119.5(6)
C17 C16 S 118.9(6)
C18 C17 C16 119.9(8)
C17 C18 C19 120.6(8)
C20 C19 C18 118.3(9)
C20 C19 C22 121.0(9)
C18 C19 C22 120.6(9)
C19 C20 C21 123.2(9)
C16 C21 C20 116.4(8)
C32 C23 C24 121.7(10)
C32 C23 Pd 69.6(5)
C24 C23 Pd 97.4(6)
O3 C24 C23 121.3(9)
O3 C24 C29 119.8(9)
C23 C24 C29 119.0(8)
C26 C25 C29 123.3(14)
C27 C26 C25 120.1(17)
C26 C27 C28 121.4(13)
C30 C28 C27 116.3(13)
C25 C29 C30 117.9(10)
C25 C29 C24 120.2(9)
C30 C29 C24 121.9(9)
C28 C30 C29 120.8(13)
C28 C30 C31 122.3(12)
C29 C30 C31 116.9(10)
O4 C31 C32 123.0(16)
O4 C31 C30 116.4(15)
C32 C31 C30 120.6(9)
C31 C32 C23 119.9(11)
C31 C32 Pd 99.3(7)
C23 C32 Pd 70.5(5)

loop_
_geom_bond_atom_site_label_1
_geom_bond_atom_site_label_2
_geom_bond_distance
Pd C32 2.089(10)
Pd C23 2.102(8)
Pd N1 2.181(6)
Pd N3 2.190(6)
S O1 1.407(6)
S O2 1.413(6)
S N2 1.660(6)
S C16 1.760(9)
O3 C24 1.219(10)
O4 C31 1.264(12)
N1 C1 1.348(11)
N1 C9 1.357(10)
N2 C7 1.443(9)
N2 C10 1.483(10)
N3 C11 1.339(9)
N3 C15 1.350(9)
C1 C2 1.389(12)
C2 C3 1.376(14)
C3 C8 1.403(13)
C4 C5 1.374(16)
C4 C8 1.435(13)
C5 C6 1.408(12)
C6 C7 1.359(10)
C7 C9 1.412(11)
C8 C9 1.418(10)
C10 C11 1.496(11)
C11 C12 1.378(11)
C12 C13 1.365(12)
C13 C14 1.400(13)
C14 C15 1.370(12)
C16 C21 1.390(12)
C16 C17 1.388(11)
C17 C18 1.364(12)
C18 C19 1.397(13)
C19 C20 1.366(14)
C19 C22 1.543(14)
C20 C21 1.398(14)
C23 C32 1.431(15)
C23 C24 1.443(13)
C24 C29 1.462(13)
C25 C26 1.342(17)
C25 C29 1.374(14)
C26 C27 1.32(2)
C27 C28 1.47(2)
C28 C30 1.388(17)
C29 C30 1.409(13)
C30 C31 1.553(19)
C31 C32 1.401(19)
